data_4087858
loop_
_publ_author_name
'Xu, Hui'
'Huang, Zi-Ao'
'Guo, Xugeng'
'Yang, Yuhui'
'Hua, Yuhui'
'Cao, Zexing'
'Li, Shunhua'
'Xia, Haiping'

_publ_section_title
;
 Sequential Construction Strategy for Rational Design of Luminescent
 Iridacycles
;
_journal_issue 17
_journal_name_full Organometallics
_journal_page_first 4229
_journal_paper_doi 10.1021/acs.organomet.5b00652
_journal_volume 34
_journal_year 2015
_chemical_formula_moiety 'C54 H43 Cl Ir N2 P2, PF6, 2(CH2Cl2)'
_chemical_formula_sum 'C56 H47 Cl5 F6 Ir N2 P3'
_chemical_formula_weight 1324.32
_space_group_IT_number 14
_space_group_name_Hall '-P 2ybc'
_space_group_name_H-M_alt 'P 1 21/c 1'
_symmetry_cell_setting monoclinic
_symmetry_space_group_name_H-M 'P 1 21/c 1'
_atom_sites_solution_hydrogens geom
_atom_sites_solution_primary direct
_atom_sites_solution_secondary difmap
_audit_creation_method SHELXL-97
_cell_angle_alpha 90.00
_cell_angle_beta 91.0470(10)
_cell_angle_gamma 90.00
_cell_formula_units_Z 4
_cell_length_a 11.2574(3)
_cell_length_b 23.5951(6)
_cell_length_c 20.7165(6)
_cell_measurement_reflns_used 24780
_cell_measurement_temperature 173(2)
_cell_measurement_theta_max 27.5
_cell_measurement_theta_min 3.07
_cell_volume 5501.8(3)
_computing_cell_refinement 'Bruker FRAMBO'
_computing_data_collection 'Bruker FRAMBO'
_computing_data_reduction 'Bruker SAINT'
_computing_molecular_graphics 'Bruker SHELXTL'
_computing_publication_material 'Bruker SHELXTL'
_computing_structure_refinement 'SHELXL-97 (Sheldrick, 1997)'
_computing_structure_solution 'SHELXS-97 (Sheldrick, 1990)'
_diffrn_ambient_temperature 173(2)
_diffrn_measured_fraction_theta_full 0.998
_diffrn_measured_fraction_theta_max 0.998
_diffrn_measurement_device_type 'multiwire proportional'
_diffrn_measurement_method 'phi and omega scans'
_diffrn_radiation_monochromator graphite
_diffrn_radiation_source 'fine-focus sealed tube'
_diffrn_radiation_type MoK\a
_diffrn_radiation_wavelength 0.71073
_diffrn_reflns_av_R_equivalents 0.0980
_diffrn_reflns_av_sigmaI/netI 0.0717
_diffrn_reflns_limit_h_max 13
_diffrn_reflns_limit_h_min -13
_diffrn_reflns_limit_k_max 28
_diffrn_reflns_limit_k_min -27
_diffrn_reflns_limit_l_max 24
_diffrn_reflns_limit_l_min -24
_diffrn_reflns_number 42746
_diffrn_reflns_theta_full 25.00
_diffrn_reflns_theta_max 25.00
_diffrn_reflns_theta_min 3.07
_exptl_absorpt_coefficient_mu 2.817
_exptl_absorpt_correction_T_max 1.0000
_exptl_absorpt_correction_T_min 0.5222
_exptl_absorpt_correction_type multi-scan
_exptl_crystal_colour yellow
_exptl_crystal_density_diffrn 1.599
_exptl_crystal_density_method 'not measured'
_exptl_crystal_description block
_exptl_crystal_F_000 2632
_exptl_crystal_size_max 0.20
_exptl_crystal_size_mid 0.20
_exptl_crystal_size_min 0.15
_refine_diff_density_max 1.460
_refine_diff_density_min -1.823
_refine_diff_density_rms 0.160
_refine_ls_extinction_method none
_refine_ls_goodness_of_fit_ref 1.117
_refine_ls_hydrogen_treatment constr
_refine_ls_matrix_type full
_refine_ls_number_parameters 658
_refine_ls_number_reflns 9676
_refine_ls_number_restraints 0
_refine_ls_restrained_S_all 1.117
_refine_ls_R_factor_all 0.0808
_refine_ls_R_factor_gt 0.0571
_refine_ls_shift/su_max 0.001
_refine_ls_shift/su_mean 0.000
_refine_ls_structure_factor_coef Fsqd
_refine_ls_weighting_details 'calc w=1/[\s^2^(Fo^2^)+(0.0824P)^2^+5.7386P] where P=(Fo^2^+2Fc^2^)/3'
_refine_ls_weighting_scheme calc
_refine_ls_wR_factor_gt 0.1392
_refine_ls_wR_factor_ref 0.1611
_reflns_number_gt 7251
_reflns_number_total 9676
_reflns_threshold_expression >2sigma(I)
_cod_data_source_file om5b00652_si_003.cif
_cod_data_source_block Complex_9
_cod_original_sg_symbol_H-M P2(1)/c
_cod_database_code 4087858

loop_
_symmetry_equiv_pos_as_xyz
'x, y, z'
'-x, y+1/2, -z+1/2'
'-x, -y, -z'
'x, -y-1/2, z-1/2'

loop_
_atom_site_label
_atom_site_type_symbol
_atom_site_fract_x
_atom_site_fract_y
_atom_site_fract_z
_atom_site_U_iso_or_equiv
_atom_site_adp_type
_atom_site_occupancy
_atom_site_symmetry_multiplicity
_atom_site_calc_flag
_atom_site_refinement_flags
Ir1 Ir -0.33578(2) 1.013764(11) 0.175882(14) 0.03346(13) Uani 1 1 d .
Cl1 Cl -0.51543(14) 0.95109(7) 0.17685(8) 0.0324(4) Uani 1 1 d .
P2 P -0.00281(17) 0.90679(8) 0.21303(10) 0.0367(5) Uani 1 1 d .
P1 P -0.35128(17) 1.04200(8) 0.28083(10) 0.0370(5) Uani 1 1 d .
P3 P -0.1665(2) 0.74869(9) 0.49750(11) 0.0469(5) Uani 1 1 d .
C1 C -0.2285(6) 0.9517(3) 0.2044(3) 0.0333(16) Uani 1 1 d .
H1A H -0.2575 0.9177 0.2204 0.040 Uiso 1 1 calc R
N2 N -0.3201(5) 0.9905(2) 0.0792(3) 0.0370(15) Uani 1 1 d .
C103 C -0.0770(6) 0.8410(3) 0.2323(4) 0.0353(17) Uani 1 1 d .
F6 F -0.0916(5) 0.7920(2) 0.4542(3) 0.0676(14) Uani 1 1 d .
C102 C 0.0765(6) 0.8927(3) 0.1402(4) 0.0415(19) Uani 1 1 d .
Cl5 Cl 0.4972(3) 1.24200(19) 0.8681(3) 0.1372(16) Uani 1 1 d .
F5 F -0.1923(6) 0.7982(2) 0.5463(3) 0.0804(17) Uani 1 1 d .
C101 C -0.2530(7) 1.1014(3) 0.2997(4) 0.047(2) Uani 1 1 d .
C100 C -0.4622(7) 1.1213(4) 0.0205(4) 0.048(2) Uani 1 1 d .
H10A H -0.4536 1.1189 -0.0240 0.058 Uiso 1 1 calc R
F4 F -0.2422(5) 0.7058(2) 0.5398(2) 0.0646(14) Uani 1 1 d .
Cl3 Cl 0.7781(5) 1.2680(2) 1.1109(3) 0.179(2) Uani 1 1 d .
C3 C -0.0761(7) 1.0193(3) 0.1796(4) 0.0376(18) Uani 1 1 d .
C106 C -0.3455(7) 1.0186(3) -0.0314(4) 0.043(2) Uani 1 1 d .
H10B H -0.3728 1.0449 -0.0616 0.051 Uiso 1 1 calc R
F3 F -0.2812(5) 0.7657(2) 0.4571(3) 0.0835(18) Uani 1 1 d .
F2 F -0.0519(5) 0.7323(3) 0.5369(3) 0.098(2) Uani 1 1 d .
N1 N -0.4273(5) 1.0811(3) 0.1251(3) 0.0462(17) Uani 1 1 d .
Cl6 Cl 0.5413(5) 1.2051(2) 0.7366(3) 0.1611(19) Uani 1 1 d .
C9 C -0.3170(8) 0.9886(3) 0.3422(4) 0.045(2) Uani 1 1 d .
C10 C -0.3597(6) 1.0283(3) 0.0348(4) 0.0378(18) Uani 1 1 d .
C2 C -0.1086(6) 0.9619(3) 0.1992(3) 0.0335(16) Uani 1 1 d .
C12 C -0.4945(6) 1.0678(3) 0.3092(4) 0.0348(17) Uani 1 1 d .
C13 C -0.2341(11) 0.9603(5) 0.4448(5) 0.084(3) Uani 1 1 d .
H13A H -0.1935 0.9691 0.4830 0.101 Uiso 1 1 calc R
C14 C -0.4806(7) 1.1269(3) 0.1499(4) 0.046(2) Uani 1 1 d .
H14A H -0.4875 1.1293 0.1945 0.055 Uiso 1 1 calc R
C15 C -0.2684(7) 0.9421(3) 0.0574(4) 0.045(2) Uani 1 1 d .
H15A H -0.2422 0.9158 0.0878 0.054 Uiso 1 1 calc R
C4 C -0.1775(6) 1.0537(3) 0.1668(3) 0.0341(17) Uani 1 1 d .
C17 C -0.0849(8) 0.8202(3) 0.2941(4) 0.052(2) Uani 1 1 d .
H17A H -0.0521 0.8401 0.3288 0.062 Uiso 1 1 calc R
C18 C -0.4182(6) 1.0782(3) 0.0605(4) 0.0412(19) Uani 1 1 d .
C8 C 0.0377(6) 1.0404(3) 0.1745(4) 0.0407(18) Uani 1 1 d .
H8A H 0.1032 1.0174 0.1830 0.049 Uiso 1 1 calc R
C20 C 0.0415(8) 0.9452(4) 0.3340(5) 0.059(2) Uani 1 1 d .
H20A H -0.0405 0.9497 0.3346 0.071 Uiso 1 1 calc R
C21 C -0.1283(7) 0.8114(3) 0.1804(4) 0.0436(19) Uani 1 1 d .
H21A H -0.1236 0.8256 0.1386 0.052 Uiso 1 1 calc R
C22 C 0.1581(7) 0.8487(3) 0.1391(4) 0.047(2) Uani 1 1 d .
H22A H 0.1809 0.8309 0.1775 0.056 Uiso 1 1 calc R
C23 C -0.1427(9) 0.7689(4) 0.3038(5) 0.062(2) Uani 1 1 d .
H23A H -0.1473 0.7542 0.3453 0.074 Uiso 1 1 calc R
C5 C -0.1569(7) 1.1104(3) 0.1500(4) 0.0394(18) Uani 1 1 d .
H5A H -0.2212 1.1343 0.1421 0.047 Uiso 1 1 calc R
F1 F -0.1433(8) 0.6992(2) 0.4477(3) 0.109(3) Uani 1 1 d .
C26 C -0.6000(7) 1.0624(3) 0.2745(4) 0.049(2) Uani 1 1 d .
H26A H -0.5991 1.0456 0.2339 0.058 Uiso 1 1 calc R
C27 C -0.2526(7) 0.9298(3) -0.0071(4) 0.046(2) Uani 1 1 d .
H27A H -0.2175 0.8960 -0.0200 0.056 Uiso 1 1 calc R
C6 C -0.0426(7) 1.1313(3) 0.1450(4) 0.0435(19) Uani 1 1 d .
H6A H -0.0311 1.1690 0.1337 0.052 Uiso 1 1 calc R
Cl4 Cl 0.6882(7) 1.3201(3) 0.9964(3) 0.245(4) Uani 1 1 d .
C30 C 0.0953(7) 0.9255(3) 0.2789(4) 0.0416(18) Uani 1 1 d .
C31 C -0.7055(7) 1.0810(4) 0.2982(5) 0.056(2) Uani 1 1 d .
H31A H -0.7752 1.0766 0.2740 0.067 Uiso 1 1 calc R
C32 C -0.2908(8) 0.9694(4) -0.0512(4) 0.052(2) Uani 1 1 d .
H32A H -0.2797 0.9631 -0.0950 0.063 Uiso 1 1 calc R
C7 C 0.0532(7) 1.0973(3) 0.1563(4) 0.047(2) Uani 1 1 d .
H7A H 0.1294 1.1118 0.1520 0.057 Uiso 1 1 calc R
C34 C 0.2169(7) 0.9217(4) 0.2770(5) 0.051(2) Uani 1 1 d .
H34A H 0.2538 0.9103 0.2393 0.062 Uiso 1 1 calc R
C35 C -0.2549(9) 1.0020(4) 0.3983(5) 0.060(3) Uani 1 1 d .
H35A H -0.2270 1.0387 0.4050 0.072 Uiso 1 1 calc R
C36 C 0.1699(7) 0.8578(4) 0.0246(4) 0.052(2) Uani 1 1 d .
H36A H 0.2000 0.8452 -0.0143 0.063 Uiso 1 1 calc R
C37 C -0.5256(8) 1.1707(4) 0.1126(5) 0.060(3) Uani 1 1 d .
H37A H -0.5604 1.2019 0.1321 0.071 Uiso 1 1 calc R
C38 C 0.0436(7) 0.9191(3) 0.0825(4) 0.0439(19) Uani 1 1 d .
H38A H -0.0116 0.9484 0.0830 0.053 Uiso 1 1 calc R
C39 C -0.5003(7) 1.0920(4) 0.3694(4) 0.057(2) Uani 1 1 d .
H39A H -0.4313 1.0950 0.3945 0.068 Uiso 1 1 calc R
C40 C -0.1926(8) 0.7402(4) 0.2536(4) 0.052(2) Uani 1 1 d .
H40A H -0.2314 0.7061 0.2612 0.063 Uiso 1 1 calc R
C41 C 0.0909(7) 0.9026(4) 0.0247(4) 0.051(2) Uani 1 1 d .
H41A H 0.0703 0.9212 -0.0134 0.061 Uiso 1 1 calc R
C42 C 0.2843(9) 0.9348(5) 0.3316(5) 0.067(3) Uani 1 1 d .
H42A H 0.3665 0.9309 0.3306 0.080 Uiso 1 1 calc R
C43 C -0.1311(8) 1.0934(4) 0.3095(5) 0.063(3) Uani 1 1 d .
H43A H -0.0995 1.0570 0.3103 0.076 Uiso 1 1 calc R
C44 C -0.3596(8) 0.9330(4) 0.3331(4) 0.050(2) Uani 1 1 d .
H44A H -0.4011 0.9237 0.2953 0.060 Uiso 1 1 calc R
C45 C -0.6052(8) 1.1118(4) 0.3936(5) 0.066(3) Uani 1 1 d .
H45A H -0.6056 1.1288 0.4341 0.079 Uiso 1 1 calc R
C46 C 0.2053(8) 0.8311(4) 0.0819(5) 0.056(2) Uani 1 1 d .
H46A H 0.2602 0.8017 0.0813 0.068 Uiso 1 1 calc R
C47 C -0.5186(7) 1.1678(4) 0.0471(5) 0.056(2) Uani 1 1 d .
H47A H -0.5507 1.1962 0.0210 0.067 Uiso 1 1 calc R
C48 C 0.2336(9) 0.9530(4) 0.3855(5) 0.071(3) Uani 1 1 d .
H48A H 0.2808 0.9622 0.4213 0.085 Uiso 1 1 calc R
C49 C -0.7084(7) 1.1068(4) 0.3590(5) 0.061(3) Uani 1 1 d .
H49A H -0.7794 1.1203 0.3754 0.073 Uiso 1 1 calc R
C50 C -0.1867(7) 0.7604(3) 0.1920(4) 0.048(2) Uani 1 1 d .
H50A H -0.2214 0.7403 0.1580 0.058 Uiso 1 1 calc R
C51 C -0.1019(10) 1.1939(5) 0.3148(8) 0.109(5) Uani 1 1 d .
H51A H -0.0513 1.2247 0.3204 0.131 Uiso 1 1 calc R
C52 C 0.1104(9) 0.9584(4) 0.3888(5) 0.069(3) Uani 1 1 d .
H52A H 0.0749 0.9704 0.4266 0.083 Uiso 1 1 calc R
C53 C -0.2951(8) 1.1570(4) 0.2970(5) 0.063(3) Uani 1 1 d .
H53A H -0.3761 1.1631 0.2908 0.075 Uiso 1 1 calc R
C54 C -0.3406(9) 0.8930(4) 0.3787(4) 0.061(3) Uani 1 1 d .
H54A H -0.3722 0.8569 0.3732 0.074 Uiso 1 1 calc R
C55 C -0.0570(9) 1.1402(5) 0.3180(6) 0.082(3) Uani 1 1 d .
H55A H 0.0238 1.1348 0.3259 0.098 Uiso 1 1 calc R
C56 C -0.2745(11) 0.9057(4) 0.4335(6) 0.080(3) Uani 1 1 d .
H56A H -0.2568 0.8773 0.4632 0.096 Uiso 1 1 calc R
C57 C -0.2210(9) 1.2030(4) 0.3034(7) 0.092(4) Uani 1 1 d .
H57A H -0.2509 1.2397 0.3000 0.111 Uiso 1 1 calc R
C1S C 0.8057(13) 1.3040(6) 1.0389(9) 0.128(6) Uani 1 1 d .
H1SA H 0.8485 1.3386 1.0491 0.153 Uiso 1 1 calc R
H1SC H 0.8571 1.2807 1.0127 0.153 Uiso 1 1 calc R
C2S C 0.4740(13) 1.1899(5) 0.8114(11) 0.166(9) Uani 1 1 d .
H2SC H 0.3891 1.1852 0.8043 0.200 Uiso 1 1 calc R
H2SA H 0.5054 1.1544 0.8280 0.200 Uiso 1 1 calc R

loop_
_atom_site_aniso_label
_atom_site_aniso_U_11
_atom_site_aniso_U_22
_atom_site_aniso_U_33
_atom_site_aniso_U_23
_atom_site_aniso_U_13
_atom_site_aniso_U_12
Ir1 0.03437(19) 0.02884(19) 0.0372(2) -0.00016(13) 0.00252(13) 0.00139(12)
Cl1 0.0286(8) 0.0338(9) 0.0349(10) 0.0005(8) 0.0009(7) -0.0063(7)
P2 0.0379(10) 0.0353(10) 0.0371(11) -0.0002(9) 0.0036(9) 0.0034(8)
P1 0.0370(10) 0.0337(10) 0.0404(12) -0.0026(9) 0.0015(9) 0.0007(9)
P3 0.0573(13) 0.0431(12) 0.0403(13) 0.0002(10) 0.0051(10) 0.0059(10)
C1 0.036(4) 0.039(4) 0.026(4) 0.004(3) 0.005(3) -0.011(3)
N2 0.035(3) 0.030(3) 0.046(4) 0.002(3) -0.001(3) 0.003(3)
C103 0.038(4) 0.031(4) 0.037(4) 0.004(3) 0.004(3) 0.014(3)
F6 0.075(3) 0.067(3) 0.061(3) 0.012(3) 0.014(3) -0.015(3)
C102 0.037(4) 0.037(4) 0.051(5) -0.005(4) 0.017(4) -0.009(3)
Cl5 0.094(2) 0.120(3) 0.199(5) 0.020(3) 0.038(3) -0.007(2)
F5 0.123(5) 0.057(3) 0.062(4) -0.011(3) 0.019(3) -0.004(3)
C101 0.042(4) 0.050(5) 0.050(5) -0.021(4) 0.015(4) 0.003(4)
C100 0.038(4) 0.061(5) 0.044(5) 0.014(4) 0.001(4) 0.003(4)
F4 0.086(4) 0.059(3) 0.048(3) 0.007(3) 0.006(3) -0.014(3)
Cl3 0.212(5) 0.110(3) 0.217(6) 0.008(4) 0.051(5) 0.023(4)
C3 0.040(4) 0.038(4) 0.034(4) -0.002(3) 0.005(3) -0.009(3)
C106 0.052(5) 0.045(5) 0.031(4) 0.001(4) 0.003(4) -0.013(4)
F3 0.075(4) 0.080(4) 0.095(5) 0.034(4) -0.022(3) -0.013(3)
F2 0.063(3) 0.128(5) 0.104(5) 0.047(4) -0.003(3) 0.016(4)
N1 0.040(4) 0.053(4) 0.046(4) 0.001(3) 0.004(3) -0.006(3)
Cl6 0.192(5) 0.119(3) 0.170(5) 0.001(3) -0.051(4) -0.033(3)
C9 0.056(5) 0.040(4) 0.039(5) -0.008(4) 0.003(4) 0.005(4)
C10 0.031(4) 0.040(4) 0.043(5) 0.003(4) -0.002(3) -0.003(3)
C2 0.040(4) 0.035(4) 0.026(4) -0.005(3) 0.004(3) 0.002(3)
C12 0.034(4) 0.028(4) 0.042(5) 0.002(3) 0.009(3) -0.007(3)
C13 0.121(10) 0.086(8) 0.046(6) 0.004(6) 0.001(6) 0.029(8)
C14 0.056(5) 0.037(4) 0.045(5) 0.000(4) 0.009(4) 0.014(4)
C15 0.042(4) 0.036(4) 0.057(6) -0.005(4) -0.001(4) -0.009(4)
C4 0.045(4) 0.030(4) 0.028(4) 0.001(3) 0.007(3) 0.006(3)
C17 0.063(5) 0.046(5) 0.046(5) 0.006(4) 0.001(4) 0.000(4)
C18 0.030(4) 0.043(4) 0.050(5) -0.002(4) -0.001(4) 0.000(3)
C8 0.033(4) 0.034(4) 0.055(5) -0.005(4) 0.005(4) 0.006(3)
C20 0.053(5) 0.062(6) 0.061(6) -0.012(5) -0.005(5) 0.008(5)
C21 0.045(4) 0.047(5) 0.039(5) 0.002(4) -0.001(4) 0.001(4)
C22 0.046(4) 0.039(4) 0.056(6) 0.003(4) 0.009(4) 0.019(4)
C23 0.085(7) 0.052(5) 0.049(6) 0.005(5) 0.002(5) -0.004(5)
C5 0.040(4) 0.026(4) 0.052(5) 0.000(4) 0.010(4) -0.002(3)
F1 0.219(8) 0.048(3) 0.064(4) -0.001(3) 0.056(5) 0.007(4)
C26 0.049(5) 0.041(4) 0.056(6) -0.009(4) 0.011(4) 0.010(4)
C27 0.048(5) 0.044(5) 0.046(5) -0.008(4) 0.008(4) -0.009(4)
C6 0.050(5) 0.037(4) 0.045(5) 0.002(4) 0.009(4) 0.001(4)
Cl4 0.259(7) 0.260(8) 0.212(7) -0.064(6) -0.122(6) 0.117(6)
C30 0.043(4) 0.043(4) 0.039(5) 0.001(4) 0.001(4) 0.000(4)
C31 0.035(4) 0.060(6) 0.073(7) -0.013(5) -0.001(4) 0.006(4)
C32 0.059(5) 0.058(5) 0.041(5) -0.005(4) 0.008(4) -0.008(5)
C7 0.042(4) 0.047(5) 0.053(5) 0.002(4) 0.011(4) -0.005(4)
C34 0.041(4) 0.056(5) 0.058(6) 0.004(4) 0.002(4) 0.004(4)
C35 0.078(7) 0.056(5) 0.046(6) -0.001(5) -0.004(5) 0.010(5)
C36 0.047(5) 0.060(5) 0.051(6) -0.013(5) 0.017(4) -0.005(4)
C37 0.067(6) 0.042(5) 0.070(7) 0.007(5) 0.004(5) 0.028(4)
C38 0.043(4) 0.043(4) 0.046(5) 0.002(4) 0.005(4) -0.003(4)
C39 0.037(4) 0.076(6) 0.058(6) -0.016(5) 0.003(4) 0.000(4)
C40 0.059(5) 0.042(5) 0.057(6) 0.005(4) 0.006(5) -0.008(4)
C41 0.055(5) 0.052(5) 0.045(5) 0.000(4) 0.014(4) -0.007(4)
C42 0.046(5) 0.081(7) 0.073(7) -0.007(6) -0.009(5) 0.000(5)
C43 0.054(5) 0.065(6) 0.072(7) -0.025(5) -0.002(5) 0.011(5)
C44 0.061(5) 0.057(5) 0.031(5) -0.002(4) 0.001(4) 0.002(4)
C45 0.052(5) 0.092(7) 0.054(6) -0.026(6) 0.019(5) 0.001(5)
C46 0.057(5) 0.041(5) 0.071(7) -0.010(5) 0.015(5) 0.016(4)
C47 0.052(5) 0.051(5) 0.065(7) 0.016(5) 0.001(5) 0.011(4)
C48 0.065(6) 0.076(7) 0.071(7) -0.014(6) -0.025(5) 0.004(5)
C49 0.037(5) 0.063(6) 0.083(7) -0.014(5) 0.014(5) 0.010(4)
C50 0.053(5) 0.040(4) 0.051(5) -0.005(4) 0.010(4) -0.005(4)
C51 0.067(7) 0.059(7) 0.203(16) -0.044(9) 0.021(9) -0.005(6)
C52 0.064(6) 0.080(7) 0.064(7) -0.025(6) 0.001(5) -0.007(6)
C53 0.053(5) 0.044(5) 0.092(8) -0.008(5) 0.014(5) -0.014(4)
C54 0.095(7) 0.048(5) 0.041(5) 0.006(4) 0.009(5) 0.006(5)
C55 0.045(5) 0.084(8) 0.117(10) -0.023(7) 0.006(6) -0.023(5)
C56 0.122(9) 0.054(6) 0.066(8) 0.022(6) 0.022(7) 0.021(6)
C57 0.059(6) 0.046(6) 0.172(13) -0.029(7) 0.022(7) 0.012(5)
C1S 0.126(12) 0.079(9) 0.177(17) 0.017(10) -0.013(12) 0.005(9)
C2S 0.105(11) 0.049(7) 0.35(3) 0.029(12) 0.041(15) -0.012(7)

loop_
_atom_type_symbol
_atom_type_description
_atom_type_scat_dispersion_real
_atom_type_scat_dispersion_imag
_atom_type_scat_source
C C 0.0033 0.0016 'International Tables Vol C Tables 4.2.6.8 and 6.1.1.4'
H H 0.0000 0.0000 'International Tables Vol C Tables 4.2.6.8 and 6.1.1.4'
N N 0.0061 0.0033 'International Tables Vol C Tables 4.2.6.8 and 6.1.1.4'
F F 0.0171 0.0103 'International Tables Vol C Tables 4.2.6.8 and 6.1.1.4'
P P 0.1023 0.0942 'International Tables Vol C Tables 4.2.6.8 and 6.1.1.4'
Cl Cl 0.1484 0.1585 'International Tables Vol C Tables 4.2.6.8 and 6.1.1.4'
Ir Ir -1.4442 7.9887 'International Tables Vol C Tables 4.2.6.8 and 6.1.1.4'

loop_
_geom_angle_atom_site_label_1
_geom_angle_atom_site_label_2
_geom_angle_atom_site_label_3
_geom_angle
C1 Ir1 C4 80.7(3)
C1 Ir1 N2 91.7(3)
C4 Ir1 N2 86.7(3)
C1 Ir1 N1 166.6(3)
C4 Ir1 N1 91.5(3)
N2 Ir1 N1 76.9(2)
C1 Ir1 P1 89.3(2)
C4 Ir1 P1 92.0(2)
N2 Ir1 P1 178.23(16)
N1 Ir1 P1 101.84(19)
C1 Ir1 Cl1 92.8(2)
C4 Ir1 Cl1 170.3(2)
N2 Ir1 Cl1 86.27(17)
N1 Ir1 Cl1 93.45(17)
P1 Ir1 Cl1 95.10(6)
C2 P2 C30 110.1(3)
C2 P2 C102 109.9(4)
C30 P2 C102 112.0(4)
C2 P2 C103 110.6(3)
C30 P2 C103 108.9(4)
C102 P2 C103 105.4(3)
C101 P1 C9 105.1(4)
C101 P1 C12 102.1(3)
C9 P1 C12 100.5(4)
C101 P1 Ir1 111.8(3)
C9 P1 Ir1 116.3(3)
C12 P1 Ir1 119.0(3)
F2 P3 F5 90.5(4)
F2 P3 F3 179.3(4)
F5 P3 F3 89.6(4)
F2 P3 F1 90.8(4)
F5 P3 F1 178.7(4)
F3 P3 F1 89.1(4)
F2 P3 F4 90.0(3)
F5 P3 F4 90.6(3)
F3 P3 F4 90.7(3)
F1 P3 F4 89.2(3)
F2 P3 F6 90.8(3)
F5 P3 F6 89.5(3)
F3 P3 F6 88.5(3)
F1 P3 F6 90.6(3)
F4 P3 F6 179.2(3)
C2 C1 Ir1 116.2(5)
C10 N2 C15 117.8(7)
C10 N2 Ir1 116.5(5)
C15 N2 Ir1 125.6(5)
C17 C103 C21 120.4(7)
C17 C103 P2 123.2(6)
C21 C103 P2 116.4(6)
C22 C102 C38 119.2(7)
C22 C102 P2 119.4(6)
C38 C102 P2 120.6(6)
C53 C101 C43 117.6(8)
C53 C101 P1 120.7(6)
C43 C101 P1 121.3(7)
C47 C100 C18 120.0(8)
C8 C3 C4 121.5(7)
C8 C3 C2 126.4(7)
C4 C3 C2 112.1(6)
C32 C106 C10 119.3(8)
C14 N1 C18 117.7(7)
C14 N1 Ir1 128.3(6)
C18 N1 Ir1 113.7(5)
C35 C9 C44 119.4(8)
C35 C9 P1 121.7(6)
C44 C9 P1 118.9(6)
N2 C10 C106 120.9(7)
N2 C10 C18 115.6(7)
C106 C10 C18 123.5(7)
C1 C2 C3 115.7(6)
C1 C2 P2 120.9(6)
C3 C2 P2 123.4(5)
C39 C12 C26 117.0(7)
C39 C12 P1 119.1(6)
C26 C12 P1 123.8(6)
C56 C13 C35 119.3(11)
N1 C14 C37 123.4(8)
N2 C15 C27 124.1(8)
C5 C4 C3 117.1(7)
C5 C4 Ir1 128.0(5)
C3 C4 Ir1 115.0(5)
C103 C17 C23 118.8(8)
N1 C18 C100 121.3(7)
N1 C18 C10 116.7(7)
C100 C18 C10 122.0(8)
C3 C8 C7 119.0(7)
C30 C20 C52 120.1(8)
C50 C21 C103 119.2(8)
C46 C22 C102 120.5(8)
C40 C23 C17 120.9(9)
C6 C5 C4 121.1(7)
C31 C26 C12 121.9(8)
C32 C27 C15 117.1(8)
C7 C6 C5 120.8(7)
C34 C30 C20 119.8(8)
C34 C30 P2 124.2(7)
C20 C30 P2 116.0(6)
C26 C31 C49 119.9(8)
C27 C32 C106 120.8(8)
C6 C7 C8 120.5(7)
C30 C34 C42 119.6(9)
C9 C35 C13 119.8(10)
C41 C36 C46 121.2(8)
C47 C37 C14 119.5(8)
C41 C38 C102 121.3(8)
C45 C39 C12 121.9(8)
C23 C40 C50 121.1(8)
C38 C41 C36 118.5(9)
C48 C42 C34 121.2(9)
C55 C43 C101 119.8(9)
C54 C44 C9 120.6(8)
C49 C45 C39 120.7(9)
C22 C46 C36 119.3(8)
C37 C47 C100 118.1(8)
C42 C48 C52 120.7(10)
C45 C49 C31 118.6(8)
C40 C50 C21 119.6(8)
C55 C51 C57 120.9(10)
C48 C52 C20 118.5(9)
C57 C53 C101 122.3(9)
C44 C54 C56 120.0(9)
C51 C55 C43 120.5(10)
C54 C56 C13 120.8(10)
C51 C57 C53 118.8(9)
Cl4 C1S Cl3 114.9(10)
Cl5 C2S Cl6 113.0(7)

loop_
_geom_bond_atom_site_label_1
_geom_bond_atom_site_label_2
_geom_bond_distance
Ir1 C1 1.981(7)
Ir1 C4 2.027(7)
Ir1 N2 2.088(7)
Ir1 N1 2.157(7)
Ir1 P1 2.284(2)
Ir1 Cl1 2.5057(16)
P2 C2 1.782(7)
P2 C30 1.794(8)
P2 C102 1.798(8)
P2 C103 1.811(7)
P1 C101 1.822(8)
P1 C9 1.825(9)
P1 C12 1.830(7)
P3 F2 1.563(6)
P3 F5 1.576(6)
P3 F3 1.578(6)
P3 F1 1.584(6)
P3 F4 1.595(5)
P3 F6 1.609(5)
C1 C2 1.378(10)
N2 C10 1.351(10)
N2 C15 1.361(9)
C103 C17 1.376(11)
C103 C21 1.398(11)
C102 C22 1.387(10)
C102 C38 1.391(11)
Cl5 C2S 1.717(19)
C101 C53 1.396(12)
C101 C43 1.396(11)
C100 C47 1.386(12)
C100 C18 1.398(11)
Cl3 C1S 1.749(17)
C3 C8 1.380(10)
C3 C4 1.422(10)
C3 C2 1.462(10)
C106 C32 1.379(12)
C106 C10 1.402(11)
N1 C14 1.343(9)
N1 C18 1.346(10)
Cl6 C2S 1.78(2)
C9 C35 1.382(13)
C9 C44 1.409(11)
C10 C18 1.454(10)
C12 C39 1.375(11)
C12 C26 1.382(10)
C13 C56 1.385(15)
C13 C35 1.393(14)
C14 C37 1.380(11)
C15 C27 1.382(11)
C4 C5 1.403(10)
C17 C23 1.390(12)
C8 C7 1.407(11)
C20 C30 1.383(12)
C20 C52 1.397(13)
C21 C50 1.395(11)
C22 C46 1.372(12)
C23 C40 1.354(12)
C5 C6 1.384(10)
C26 C31 1.366(11)
C27 C32 1.372(12)
C6 C7 1.361(11)
Cl4 C1S 1.622(15)
C30 C34 1.374(11)
C31 C49 1.400(13)
C34 C42 1.386(12)
C36 C41 1.381(12)
C36 C46 1.395(12)
C37 C47 1.363(13)
C38 C41 1.375(11)
C39 C45 1.374(11)
C40 C50 1.365(12)
C42 C48 1.334(14)
C43 C55 1.393(13)
C44 C54 1.349(12)
C45 C49 1.359(12)
C48 C52 1.396(13)
C51 C55 1.366(15)
C51 C57 1.374(16)
C53 C57 1.375(13)
C54 C56 1.379(14)
